data_1509403
loop_
_publ_author_name
'Delgado, G.'
'Pineda, C.'
'Mora, A.J.'
'Tinoco, T.'

_publ_section_title
;
 Simultaneous Rietveld refinement of three phases in the Ag-In-S
 semiconducting system from x-ray powder diffraction
;
_journal_name_full 'Materials Research Bulletin'
_journal_page_first 2507
_journal_page_last 2517
_journal_paper_doi 10.1016/S0025-5408(01)00741-3
_journal_volume 36
_journal_year 2001
_chemical_formula_sum 'Ag In S2'
_space_group_IT_number 33
_symmetry_space_group_name_Hall 'P 2c -2n'
_symmetry_space_group_name_H-M 'P n a 21'
_cell_angle_alpha 90
_cell_angle_beta 90
_cell_angle_gamma 90
_cell_formula_units_Z 4
_cell_length_a 6.9972
_cell_length_b 8.2733
_cell_length_c 6.6939
_cell_volume 387.509
_citation_journal_id_ASTM MRBUAC
_cod_data_source_file silver1-2_344.cif
_cod_data_source_block Ag1In1S2
_cod_original_cell_volume 387.5095
_cod_original_formula_sum 'Ag1 In1 S2'
_cod_database_code 1509403

loop_
_symmetry_equiv_pos_as_xyz
x,y,z
-x,-y,z+1/2
-x+1/2,y+1/2,z+1/2
x+1/2,-y+1/2,z

loop_
_atom_site_label
_atom_site_type_symbol
_atom_site_fract_x
_atom_site_fract_y
_atom_site_fract_z
_atom_site_occupancy
_atom_site_U_iso_or_equiv
S2 S-2 0.078 0.108 0.965 1 0.0
S1 S-2 0.096 0.62 0.019 1 0.0
In1 In+3 0.067 0.129 0.618 1 0.0
Ag1 Ag+1 0.409 0.128 0.113 1 0.0
